data_7058953
loop_
_publ_author_name
'Chattopadhyay, Shouvik'
'Thakur, Snehasish'
'Banerjee, Snehasis'
'Das, Saurabh'

_publ_section_title
;
 DFT study on the redox behavior of two dioxovanadium(V) complexes with
 N2O donor Schiff base ligands and their use in catalytic oxidation of
 ortho-aminophenol
;
_journal_name_full 'New Journal of Chemistry'
_journal_paper_doi 10.1039/C9NJ04672K
_journal_year 2019
_chemical_formula_sum 'C11 H14 Br N2 O3 V'
_chemical_formula_weight 353.08
_space_group_crystal_system monoclinic
_space_group_IT_number 14
_space_group_name_Hall '-P 2yn'
_space_group_name_H-M_alt 'P 1 21/n 1'
_symmetry_space_group_name_Hall '-P 2yn'
_symmetry_space_group_name_H-M 'P 1 21/n 1'
_atom_sites_solution_hydrogens geom
_audit_creation_method SHELXL-2018/3
_audit_update_record
;
2019-10-24 deposited with the CCDC.    2019-10-29 downloaded from the CCDC.
;
_cell_angle_alpha 90
_cell_angle_beta 98.969(3)
_cell_angle_gamma 90
_cell_formula_units_Z 4
_cell_length_a 6.7006(3)
_cell_length_b 11.7699(6)
_cell_length_c 16.5401(9)
_cell_measurement_reflns_used 900
_cell_measurement_temperature 296(2)
_cell_measurement_theta_max 33.153
_cell_measurement_theta_min 2.06
_cell_volume 1288.49(11)
_computing_cell_refinement 'SAINT V8.35A (Bruker AXS Inc., 2015)'
_computing_data_collection 'APEX3 (Bruker AXS Inc., 2015)'
_computing_data_reduction 'SAINT V8.35A (Bruker AXS Inc., 2015)'
_computing_molecular_graphics 'ORTEP-3 for Windows (Farrugia, 2012)'
_computing_publication_material
;
 SHELXL-2014/7 (Sheldrick, 2015) and WinGX (Farrugia, 2012)
;
_computing_structure_refinement 'SHELXL-2018/3 (Sheldrick, 2018)'
_computing_structure_solution 'SHELXT 2014/5 (Sheldrick, 2014)'
_diffrn_ambient_temperature 296(2)
_diffrn_measured_fraction_theta_full 1.000
_diffrn_measured_fraction_theta_max 0.913
_diffrn_measurement_device_type 'BRUKER SMART APEX II'
_diffrn_radiation_type MoK\a
_diffrn_radiation_wavelength 0.71073
_diffrn_reflns_av_R_equivalents 0.0655
_diffrn_reflns_av_unetI/netI 0.0678
_diffrn_reflns_Laue_measured_fraction_full 1.000
_diffrn_reflns_Laue_measured_fraction_max 0.913
_diffrn_reflns_limit_h_max 10
_diffrn_reflns_limit_h_min -9
_diffrn_reflns_limit_k_max 18
_diffrn_reflns_limit_k_min -17
_diffrn_reflns_limit_l_max 25
_diffrn_reflns_limit_l_min -24
_diffrn_reflns_number 24886
_diffrn_reflns_point_group_measured_fraction_full 1.000
_diffrn_reflns_point_group_measured_fraction_max 0.913
_diffrn_reflns_theta_full 25.242
_diffrn_reflns_theta_max 33.153
_diffrn_reflns_theta_min 2.133
_exptl_absorpt_coefficient_mu 3.872
_exptl_absorpt_correction_T_max 0.461
_exptl_absorpt_correction_T_min 0.326
_exptl_absorpt_correction_type multi-scan
_exptl_absorpt_process_details SADABS
_exptl_crystal_colour YELLOW
_exptl_crystal_density_diffrn 1.820
_exptl_crystal_description BLOCK
_exptl_crystal_F_000 704
_exptl_crystal_size_max 0.3
_exptl_crystal_size_mid 0.3
_exptl_crystal_size_min 0.2
_refine_diff_density_max 0.700
_refine_diff_density_min -0.567
_refine_diff_density_rms 0.102
_refine_ls_extinction_coef 0.0092(10)
_refine_ls_extinction_expression Fc^*^=kFc[1+0.001xFc^2^\l^3^/sin(2\q)]^-1/4^
_refine_ls_extinction_method 'SHELXL-2018/3 (Sheldrick 2018)'
_refine_ls_goodness_of_fit_ref 0.983
_refine_ls_hydrogen_treatment constr
_refine_ls_matrix_type full
_refine_ls_number_parameters 164
_refine_ls_number_reflns 4490
_refine_ls_number_restraints 0
_refine_ls_restrained_S_all 0.983
_refine_ls_R_factor_all 0.0970
_refine_ls_R_factor_gt 0.0438
_refine_ls_shift/su_max 0.001
_refine_ls_shift/su_mean 0.000
_refine_ls_structure_factor_coef Fsqd
_refine_ls_weighting_details 'w=1/[\s^2^(Fo^2^)+(0.0609P)^2^] where P=(Fo^2^+2Fc^2^)/3'
_refine_ls_weighting_scheme calc
_refine_ls_wR_factor_gt 0.1033
_refine_ls_wR_factor_ref 0.1209
_reflns_Friedel_coverage 0.000
_reflns_number_gt 2687
_reflns_number_total 4915
_reflns_threshold_expression 'I > 2\s(I)'
_cod_data_source_file c9nj04672k2.cif
_cod_data_source_block 2
_cod_depositor_comments
;
The following automatic conversions were performed:

'_exptl_absorpt_correction_type' value 'MULTI-SCAN' changed to
'multi-scan' according to
/home/data/users/saulius/crontab/automatic-downloads/rss-feeds/RSC/lib/dictionaries/cif_core.dic
dictionary named 'cif_core.dic' version 2.4.2 from 2011-04-26.

Automatic conversion script
Id: cif_fix_values 4973 2017-02-22 13:04:09Z antanas 
;
_cod_database_code 7058953
_shelx_shelxl_version_number 2018/3
_shelx_space_group_comment
;
The symmetry employed for this shelxl refinement is uniquely defined
by the following loop, which should always be used as a source of
symmetry information in preference to the above space-group names.
They are only intended as comments.
;

loop_
_space_group_symop_operation_xyz
'x, y, z'
'-x+1/2, y+1/2, -z+1/2'
'-x, -y, -z'
'x-1/2, -y-1/2, z-1/2'

loop_
_atom_site_label
_atom_site_type_symbol
_atom_site_fract_x
_atom_site_fract_y
_atom_site_fract_z
_atom_site_U_iso_or_equiv
_atom_site_adp_type
_atom_site_occupancy
_atom_site_site_symmetry_order
_atom_site_calc_flag
_atom_site_refinement_flags_posn
_atom_site_refinement_flags_adp
Br1 Br 0.75287(5) 0.22527(3) 0.61189(2) 0.05544(14) Uani 1 1 d . .
V1 V 0.15558(6) 0.76009(3) 0.62484(2) 0.02779(13) Uani 1 1 d . .
O3 O -0.0332(3) 0.81132(16) 0.56179(11) 0.0396(4) Uani 1 1 d . .
O1 O 0.1663(2) 0.61338(14) 0.57790(11) 0.0420(5) Uani 1 1 d . .
O2 O 0.0844(3) 0.73649(17) 0.71211(13) 0.0480(5) Uani 1 1 d . .
N1 N 0.4804(3) 0.74943(16) 0.63914(13) 0.0319(5) Uani 1 1 d . .
N2 N 0.2591(3) 0.93227(16) 0.65153(12) 0.0309(4) Uani 1 1 d . .
C8 C 0.5687(4) 0.3497(2) 0.60061(15) 0.0347(6) Uani 1 1 d . .
C9 C 0.3648(4) 0.3301(2) 0.57439(16) 0.0395(6) Uani 1 1 d . .
H9 H 0.318431 0.256767 0.561897 0.047 Uiso 1 1 calc R U
C10 C 0.2319(4) 0.4193(2) 0.56697(16) 0.0376(6) Uani 1 1 d . .
H10 H 0.095490 0.405948 0.548846 0.045 Uiso 1 1 calc R U
C11 C 0.2983(4) 0.5302(2) 0.58626(14) 0.0302(5) Uani 1 1 d . .
C6 C 0.5054(3) 0.54882(19) 0.61173(14) 0.0283(5) Uani 1 1 d . .
C5 C 0.5857(3) 0.6593(2) 0.63401(15) 0.0330(5) Uani 1 1 d . .
H5 H 0.725527 0.666272 0.645713 0.040 Uiso 1 1 calc R U
C4 C 0.5961(4) 0.8527(2) 0.6666(2) 0.0450(7) Uani 1 1 d . .
H4A H 0.639739 0.891137 0.620514 0.054 Uiso 1 1 calc R U
H4B H 0.714356 0.833583 0.705935 0.054 Uiso 1 1 calc R U
C3 C 0.4541(4) 0.9277(2) 0.70574(17) 0.0400(6) Uani 1 1 d . .
H3A H 0.436208 0.896956 0.758560 0.048 Uiso 1 1 calc R U
H3B H 0.510130 1.003531 0.714063 0.048 Uiso 1 1 calc R U
C1 C 0.1121(5) 0.9957(3) 0.6929(2) 0.0630(10) Uani 1 1 d . .
H1A H -0.015885 0.998861 0.657542 0.094 Uiso 1 1 calc R U
H1B H 0.096108 0.957685 0.742822 0.094 Uiso 1 1 calc R U
H1C H 0.160908 1.071412 0.704943 0.094 Uiso 1 1 calc R U
C2 C 0.2814(5) 0.9924(3) 0.5746(2) 0.0601(9) Uani 1 1 d . .
H2A H 0.153121 0.995036 0.539486 0.090 Uiso 1 1 calc R U
H2B H 0.328429 1.068428 0.587090 0.090 Uiso 1 1 calc R U
H2C H 0.377190 0.952757 0.547421 0.090 Uiso 1 1 calc R U
C7 C 0.6408(4) 0.4566(2) 0.61781(14) 0.0321(5) Uani 1 1 d . .
H7 H 0.778578 0.468644 0.633465 0.038 Uiso 1 1 calc R U

loop_
_atom_site_aniso_label
_atom_site_aniso_U_11
_atom_site_aniso_U_22
_atom_site_aniso_U_33
_atom_site_aniso_U_23
_atom_site_aniso_U_13
_atom_site_aniso_U_12
Br1 0.0497(2) 0.0347(2) 0.0809(3) -0.00278(13) 0.00664(17) 0.01440(12)
V1 0.0170(2) 0.0288(2) 0.0365(2) -0.00004(16) 0.00079(16) -0.00076(14)
O3 0.0280(9) 0.0388(10) 0.0473(10) -0.0043(8) -0.0090(8) 0.0038(8)
O1 0.0220(8) 0.0304(9) 0.0680(12) -0.0094(8) -0.0107(8) 0.0020(7)
O2 0.0390(11) 0.0594(13) 0.0474(11) 0.0091(9) 0.0123(9) -0.0055(9)
N1 0.0205(10) 0.0289(10) 0.0456(12) -0.0039(9) 0.0028(9) -0.0035(8)
N2 0.0250(10) 0.0292(11) 0.0365(11) -0.0032(8) -0.0019(8) 0.0004(8)
C8 0.0362(14) 0.0298(13) 0.0379(13) 0.0022(10) 0.0051(11) 0.0075(10)
C9 0.0421(15) 0.0257(13) 0.0485(15) -0.0028(11) -0.0002(12) -0.0028(10)
C10 0.0297(13) 0.0317(13) 0.0482(15) -0.0027(11) -0.0036(11) -0.0039(10)
C11 0.0251(12) 0.0290(12) 0.0350(12) -0.0011(10) 0.0001(10) -0.0008(9)
C6 0.0224(11) 0.0294(12) 0.0325(12) 0.0035(9) 0.0025(9) 0.0001(9)
C5 0.0197(11) 0.0326(13) 0.0458(14) 0.0005(11) 0.0026(10) -0.0002(9)
C4 0.0237(12) 0.0318(14) 0.078(2) -0.0103(13) 0.0023(13) -0.0054(10)
C3 0.0313(14) 0.0365(14) 0.0482(15) -0.0080(11) -0.0060(12) -0.0036(11)
C1 0.0380(16) 0.0512(19) 0.100(3) -0.0371(18) 0.0103(17) 0.0047(14)
C2 0.069(2) 0.0438(18) 0.0618(19) 0.0182(15) -0.0096(17) -0.0170(15)
C7 0.0247(12) 0.0323(13) 0.0386(13) 0.0007(10) 0.0029(10) 0.0041(9)

loop_
_atom_type_symbol
_atom_type_description
_atom_type_scat_dispersion_real
_atom_type_scat_dispersion_imag
_atom_type_scat_source
C C 0.0033 0.0016 'International Tables Vol C Tables 4.2.6.8 and 6.1.1.4'
H H 0.0000 0.0000 'International Tables Vol C Tables 4.2.6.8 and 6.1.1.4'
N N 0.0061 0.0033 'International Tables Vol C Tables 4.2.6.8 and 6.1.1.4'
O O 0.0106 0.0060 'International Tables Vol C Tables 4.2.6.8 and 6.1.1.4'
V V 0.3005 0.5294 'International Tables Vol C Tables 4.2.6.8 and 6.1.1.4'
Br Br -0.2901 2.4595 'International Tables Vol C Tables 4.2.6.8 and 6.1.1.4'

loop_
_geom_angle_atom_site_label_1
_geom_angle_atom_site_label_2
_geom_angle_atom_site_label_3
_geom_angle
O2 V1 O3 109.22(10)
O2 V1 O1 104.15(10)
O3 V1 O1 98.64(8)
O2 V1 N1 109.02(9)
O3 V1 N1 139.78(9)
O1 V1 N1 83.69(7)
O2 V1 N2 96.24(9)
O3 V1 N2 88.63(8)
O1 V1 N2 154.57(8)
N1 V1 N2 75.30(7)
C11 O1 V1 134.67(15)
C5 N1 C4 115.7(2)
C5 N1 V1 126.63(16)
C4 N1 V1 117.33(15)
C3 N2 C2 110.0(2)
C3 N2 C1 109.2(2)
C2 N2 C1 108.5(3)
C3 N2 V1 108.48(15)
C2 N2 V1 110.10(17)
C1 N2 V1 110.47(17)
C7 C8 C9 121.2(2)
C7 C8 Br1 119.12(19)
C9 C8 Br1 119.65(19)
C10 C9 C8 119.7(2)
C10 C9 H9 120.1
C8 C9 H9 120.1
C9 C10 C11 121.0(2)
C9 C10 H10 119.5
C11 C10 H10 119.5
O1 C11 C10 119.1(2)
O1 C11 C6 122.3(2)
C10 C11 C6 118.5(2)
C11 C6 C7 119.8(2)
C11 C6 C5 122.2(2)
C7 C6 C5 118.0(2)
N1 C5 C6 125.3(2)
N1 C5 H5 117.3
C6 C5 H5 117.3
N1 C4 C3 106.1(2)
N1 C4 H4A 110.5
C3 C4 H4A 110.5
N1 C4 H4B 110.5
C3 C4 H4B 110.5
H4A C4 H4B 108.7
N2 C3 C4 108.6(2)
N2 C3 H3A 110.0
C4 C3 H3A 110.0
N2 C3 H3B 110.0
C4 C3 H3B 110.0
H3A C3 H3B 108.3
N2 C1 H1A 109.5
N2 C1 H1B 109.5
H1A C1 H1B 109.5
N2 C1 H1C 109.5
H1A C1 H1C 109.5
H1B C1 H1C 109.5
N2 C2 H2A 109.5
N2 C2 H2B 109.5
H2A C2 H2B 109.5
N2 C2 H2C 109.5
H2A C2 H2C 109.5
H2B C2 H2C 109.5
C8 C7 C6 119.6(2)
C8 C7 H7 120.2
C6 C7 H7 120.2

loop_
_geom_bond_atom_site_label_1
_geom_bond_atom_site_label_2
_geom_bond_distance
Br1 C8 1.905(2)
V1 O2 1.613(2)
V1 O3 1.6247(16)
V1 O1 1.8992(17)
V1 N1 2.156(2)
V1 N2 2.165(2)
O1 C11 1.312(3)
N1 C5 1.284(3)
N1 C4 1.475(3)
N2 C3 1.466(3)
N2 C2 1.484(4)
N2 C1 1.485(3)
C8 C7 1.362(3)
C8 C9 1.387(4)
C9 C10 1.369(3)
C9 H9 0.9300
C10 C11 1.400(3)
C10 H10 0.9300
C11 C6 1.403(3)
C6 C7 1.408(3)
C6 C5 1.433(3)
C5 H5 0.9300
C4 C3 1.515(4)
C4 H4A 0.9700
C4 H4B 0.9700
C3 H3A 0.9700
C3 H3B 0.9700
C1 H1A 0.9600
C1 H1B 0.9600
C1 H1C 0.9600
C2 H2A 0.9600
C2 H2B 0.9600
C2 H2C 0.9600
C7 H7 0.9300

loop_
_geom_torsion_atom_site_label_1
_geom_torsion_atom_site_label_2
_geom_torsion_atom_site_label_3
_geom_torsion_atom_site_label_4
_geom_torsion
O2 V1 O1 C11 -81.2(3)
O3 V1 O1 C11 166.4(2)
N1 V1 O1 C11 26.9(2)
N2 V1 O1 C11 61.1(3)
C7 C8 C9 C10 -1.2(4)
Br1 C8 C9 C10 179.4(2)
C8 C9 C10 C11 -0.6(4)
V1 O1 C11 C10 156.1(2)
V1 O1 C11 C6 -25.7(4)
C9 C10 C11 O1 179.6(2)
C9 C10 C11 C6 1.4(4)
O1 C11 C6 C7 -178.5(2)
C10 C11 C6 C7 -0.4(4)
O1 C11 C6 C5 3.0(4)
C10 C11 C6 C5 -178.9(2)
C4 N1 C5 C6 177.5(2)
V1 N1 C5 C6 4.8(4)
C11 C6 C5 N1 5.4(4)
C7 C6 C5 N1 -173.1(2)
C5 N1 C4 C3 -153.9(2)
V1 N1 C4 C3 19.5(3)
C2 N2 C3 C4 -66.7(3)
C1 N2 C3 C4 174.2(2)
V1 N2 C3 C4 53.8(2)
N1 C4 C3 N2 -46.9(3)
C9 C8 C7 C6 2.3(4)
Br1 C8 C7 C6 -178.35(18)
C11 C6 C7 C8 -1.5(4)
C5 C6 C7 C8 177.1(2)
